data_7009742
loop_
_publ_author_name
'Kou, Hui-Zhong'
'Bu, Wei-Ming'
'Gao, Song'
'Liao, Dai-Zheng'
'Jiang, Zong-Hui'
'Yan, Shi-Ping'
'Fan, Yu-Guo'
'Wang, Geng-Lin'

_publ_section_title
;
 Reactions between macrocyclic nickel(II) complexes and ferricyanide.
 Metamagnetic properties of a two-dimensional honeycomb assembly
 [NiL3]3[Fe(CN)6]2&#x00B7;8H2O
 (L3&#x2005;=&#x2005;3,10-dihydroxyethyl-1,3,6,8,10,12-hexaazacyclotetradecane)&#x200A;&#x2020;
;
_journal_issue 17
_journal_name_full 'Journal of the Chemical Society, Dalton Transactions'
_journal_page_first 2996
_journal_paper_doi 10.1039/b003289l
_journal_year 2000
_chemical_formula_sum 'C48 H87 Fe2 N33 Ni3 O6'
_chemical_formula_weight 1510.34
_chemical_name_systematic
; 
 ? 
;
_space_group_IT_number 148
_symmetry_cell_setting rhombohedral
_symmetry_space_group_name_Hall '-R 3'
_symmetry_space_group_name_H-M 'R -3 :H'
_atom_sites_solution_hydrogens geom
_atom_sites_solution_primary direct
_atom_sites_solution_secondary difmap
_audit_creation_method SHELXL
_cell_angle_alpha 90.00
_cell_angle_beta 90.00
_cell_angle_gamma 120.00
_cell_formula_units_Z 6
_cell_length_a 31.750(5)
_cell_length_b 31.750(5)
_cell_length_c 11.158(2)
_cell_measurement_reflns_used 32
_cell_measurement_temperature 293(2)
_cell_measurement_theta_max 12.25
_cell_measurement_theta_min 5.19
_cell_volume 9741(3)
_computing_cell_refinement 'Siemens XSCANS'
_computing_data_collection 'Siemens XSCANS'
_computing_data_reduction 'Siemens SHELXTL'
_computing_molecular_graphics 'Siemens SHELXTL'
_computing_publication_material 'Siemens SHELXTL'
_computing_structure_refinement 'SHELXL-93 (Sheldrick, 1993)'
_computing_structure_solution 'SHELXS-86 (Sheldrick, 1990)'
_diffrn_ambient_temperature 293(2)
_diffrn_measurement_device 'Siemens P4'
_diffrn_measurement_method '\w scans'
_diffrn_radiation_monochromator graphite
_diffrn_radiation_source 'fine-focus sealed tube'
_diffrn_radiation_type MoK\a
_diffrn_radiation_wavelength 0.71073
_diffrn_reflns_av_R_equivalents 0.0420
_diffrn_reflns_av_sigmaI/netI 0.0621
_diffrn_reflns_limit_h_max 31
_diffrn_reflns_limit_h_min -1
_diffrn_reflns_limit_k_max 1
_diffrn_reflns_limit_k_min -33
_diffrn_reflns_limit_l_max 11
_diffrn_reflns_limit_l_min -1
_diffrn_reflns_number 3333
_diffrn_reflns_theta_max 22.00
_diffrn_reflns_theta_min 1.97
_exptl_absorpt_coefficient_mu 1.364
_exptl_absorpt_correction_T_max 0.511
_exptl_absorpt_correction_T_min 0.867
_exptl_absorpt_correction_type psi-scan
_exptl_crystal_density_diffrn 1.545
_exptl_crystal_F_000 4740
_exptl_crystal_size_max 0.20
_exptl_crystal_size_mid 0.12
_exptl_crystal_size_min 0.1
_refine_diff_density_max 0.612
_refine_diff_density_min -0.380
_refine_diff_density_rms 0.109
_refine_ls_extinction_method none
_refine_ls_goodness_of_fit_all 0.911
_refine_ls_goodness_of_fit_obs 0.974
_refine_ls_matrix_type full
_refine_ls_number_parameters 279
_refine_ls_number_reflns 2599
_refine_ls_number_restraints 0
_refine_ls_restrained_S_all 0.911
_refine_ls_restrained_S_obs 0.974
_refine_ls_R_factor_all 0.0561
_refine_ls_R_factor_obs 0.0448
_refine_ls_shift/esd_max 0.001
_refine_ls_shift/esd_mean 0.000
_refine_ls_structure_factor_coef Fsqd
_refine_ls_weighting_details 'w=1/[\s^2^(Fo^2^)+(0.0823P)^2^+405.1989P] where P=(Fo^2^+2Fc^2^)/3'
_refine_ls_weighting_scheme calc
_refine_ls_wR_factor_all 0.0691
_refine_ls_wR_factor_obs 0.0611
_reflns_number_observed 1955
_reflns_number_total 2599
_reflns_observed_criterion >2sigma(I)
_cod_data_source_file b003289l.txt
_cod_data_source_block 4
_cod_depositor_comments
;
The following automatic conversions were performed:
'_symmetry_cell_setting' value 'Rhombohedral' changed to 'rhombohedral'
according to '/home/saulius/struct/CIF-dictionaries/cif_core.dic'
dictionary named 'cif_core.dic' version 2.4.1 from
2010-06-29.

'_exptl_absorpt_correction_type' value 'Semi-empirical from
psi-scan ' changed to 'psi-scan' according to
'/home/saulius/struct/CIF-dictionaries/cif_core.dic' dictionary named
'cif_core.dic' version 2.4.1 from 2010-06-29.

Automatic conversion script
Id: cif_fix_enum 1527 2010-12-29 10:47:43Z saulius 

The following automatic conversions were performed:

'_refine_ls_weighting_scheme' value 'calc
w=1/[\s^2^(Fo^2^)+(0.0823P)^2^+405.1989P] where P=(Fo^2^+2Fc^2^)/3'
was changed to 'calc'. New tag '_refine_ls_weighting_details' was
created. The value of the new tag was set to
'w=1/[\s^2^(Fo^2^)+(0.0823P)^2^+405.1989P] where P=(Fo^2^+2Fc^2^)/3'.

Automatic conversion script
Id: cif_fix_values 3143 2015-03-26 13:38:13Z robertas 
;
_cod_original_cell_volume 9741.3(27)
_cod_original_sg_symbol_H-M R-3
_cod_database_code 7009742

loop_
_symmetry_equiv_pos_as_xyz
'x, y, z'
'-y, x-y, z'
'-x+y, -x, z'
'x+2/3, y+1/3, z+1/3'
'-y+2/3, x-y+1/3, z+1/3'
'-x+y+2/3, -x+1/3, z+1/3'
'x+1/3, y+2/3, z+2/3'
'-y+1/3, x-y+2/3, z+2/3'
'-x+y+1/3, -x+2/3, z+2/3'
'-x, -y, -z'
'y, -x+y, -z'
'x-y, x, -z'
'-x+2/3, -y+1/3, -z+1/3'
'y+2/3, -x+y+1/3, -z+1/3'
'x-y+2/3, x+1/3, -z+1/3'
'-x+1/3, -y+2/3, -z+2/3'
'y+1/3, -x+y+2/3, -z+2/3'
'x-y+1/3, x+2/3, -z+2/3'

loop_
_atom_site_aniso_label
_atom_site_aniso_U_11
_atom_site_aniso_U_22
_atom_site_aniso_U_33
_atom_site_aniso_U_23
_atom_site_aniso_U_13
_atom_site_aniso_U_12
Ni 0.0314(9) 0.0264(9) 0.0316(9) -0.0032(7) -0.0021(7) 0.0140(8)
Fe1 0.042(2) 0.0305(15) 0.0338(15) 0.0045(12) -0.0008(12) 0.0139(13)
Fe2 0.030(2) 0.030(2) 0.067(3) 0.000 0.000 0.0149(8)
N1 0.036(6) 0.033(6) 0.033(6) 0.000(5) 0.002(5) 0.016(5)
N2 0.042(6) 0.038(6) 0.035(6) -0.003(5) -0.003(5) 0.021(5)
N3 0.047(7) 0.038(6) 0.042(6) -0.015(5) -0.012(5) 0.027(6)
N4 0.041(6) 0.038(6) 0.030(6) -0.007(5) -0.010(5) 0.023(5)
N5 0.062(8) 0.034(7) 0.056(8) 0.010(6) -0.008(6) 0.023(6)
N6 0.111(12) 0.051(8) 0.059(9) 0.006(7) 0.027(8) 0.043(8)
N7 0.038(8) 0.090(11) 0.063(9) 0.009(8) -0.011(7) 0.004(8)
N8 0.078(10) 0.058(9) 0.076(10) 0.016(8) 0.019(8) 0.039(8)
N9 0.048(7) 0.033(6) 0.037(6) 0.010(5) 0.007(5) 0.015(5)
N10 0.039(7) 0.045(7) 0.064(8) 0.004(6) -0.005(6) 0.028(6)
N11 0.062(8) 0.033(7) 0.079(9) -0.002(6) -0.026(7) 0.026(6)
C1 0.064(10) 0.045(8) 0.037(8) -0.004(6) 0.008(7) 0.030(8)
C2 0.040(8) 0.032(8) 0.040(8) 0.008(6) 0.008(6) 0.005(6)
C3 0.040(8) 0.035(8) 0.069(10) 0.026(7) 0.010(7) 0.020(7)
C4 0.020(7) 0.036(8) 0.056(9) 0.015(7) -0.005(6) 0.006(6)
C5 0.041(8) 0.062(9) 0.045(8) 0.003(7) 0.008(7) 0.040(7)
C6 0.050(9) 0.038(8) 0.065(10) -0.003(7) -0.020(7) 0.026(7)
C7 0.056(9) 0.040(8) 0.035(8) -0.013(6) -0.010(7) 0.025(7)
C8 0.055(9) 0.032(8) 0.032(7) 0.000(6) 0.003(6) 0.016(7)
C9 0.051(9) 0.068(10) 0.059(10) -0.020(8) -0.012(8) 0.042(8)
C10 0.080(11) 0.050(9) 0.056(9) -0.022(8) -0.017(8) 0.041(9)
C11 0.094(12) 0.065(10) 0.044(9) -0.011(7) -0.002(8) 0.064(10)
C12 0.088(12) 0.037(9) 0.085(12) 0.003(8) -0.020(10) 0.028(9)
C13 0.063(10) 0.029(8) 0.042(9) 0.008(7) 0.004(7) 0.022(7)
C14 0.031(7) 0.034(8) 0.041(8) -0.006(7) -0.004(6) 0.013(6)
C15 0.056(10) 0.048(9) 0.033(8) 0.009(7) 0.000(7) 0.020(8)
C16 0.041(9) 0.045(9) 0.061(10) -0.002(8) 0.009(7) 0.027(7)
OW1 0.139(15) 0.200(19) 0.155(16) 0.016(14) 0.066(12) 0.021(14)
OW2 0.129(11) 0.125(11) 0.098(10) 0.045(8) 0.048(8) 0.081(10)

loop_
_atom_site_label
_atom_site_type_symbol
_atom_site_fract_x
_atom_site_fract_y
_atom_site_fract_z
_atom_site_U_iso_or_equiv
_atom_site_thermal_displace_type
_atom_site_occupancy
_atom_site_calc_flag
_atom_site_refinement_flags
_atom_site_disorder_group
Ni Ni 0.63125(5) 0.51676(5) 0.06679(13) 0.0300(5) Uani 1 d . .
Fe1 Fe 0.5000 0.5000 0.5000 0.0371(7) Uani 1 d S .
Fe2 Fe 0.3333 0.6667 0.1667 0.0423(12) Uani 1 d S .
N1 N 0.6201(3) 0.5689(3) 0.1106(8) 0.034(2) Uani 1 d . .
N2 N 0.6538(4) 0.5183(3) 0.2280(8) 0.038(3) Uani 1 d . .
N3 N 0.6436(4) 0.4666(3) 0.0129(9) 0.040(3) Uani 1 d . .
N4 N 0.6080(3) 0.5175(3) -0.0924(8) 0.035(2) Uani 1 d . .
N5 N 0.5053(4) 0.5810(4) 0.3319(10) 0.051(3) Uani 1 d . .
N6 N 0.5334(5) 0.4605(4) 0.2866(11) 0.073(4) Uani 1 d . .
N7 N 0.3922(5) 0.4292(5) 0.4363(11) 0.076(4) Uani 1 d . .
N8 N 0.3505(5) 0.7523(5) 0.0030(12) 0.069(4) Uani 1 d . .
N9 N 0.6404(4) 0.6056(3) -0.0879(9) 0.042(3) Uani 1 d . .
N10 N 0.5577(4) 0.5529(4) -0.0401(10) 0.046(3) Uani 1 d . .
N11 N 0.6880(4) 0.4653(4) 0.1899(11) 0.057(3) Uani 1 d . .
C1 C 0.6309(5) 0.5801(5) 0.2420(11) 0.048(4) Uani 1 d . .
C2 C 0.6548(4) 0.6129(4) 0.0373(11) 0.043(3) Uani 1 d . .
C3 C 0.5906(5) 0.5973(4) -0.1052(12) 0.047(4) Uani 1 d . .
C4 C 0.5576(4) 0.5115(4) -0.0946(12) 0.041(3) Uani 1 d . .
C5 C 0.5683(5) 0.5571(5) 0.0884(11) 0.043(3) Uani 1 d . .
C6 C 0.6957(5) 0.5085(5) 0.2481(13) 0.049(4) Uani 1 d . .
C7 C 0.6695(5) 0.5682(4) 0.2765(11) 0.043(3) Uani 1 d . .
C8 C 0.6450(5) 0.5667(4) -0.1465(11) 0.042(3) Uani 1 d . .
C9 C 0.6885(5) 0.4670(5) 0.0590(13) 0.054(4) Uani 1 d . .
C10 C 0.6067(6) 0.4773(5) -0.1654(13) 0.058(4) Uani 1 d . .
C11 C 0.6493(6) 0.4712(5) -0.1225(12) 0.057(4) Uani 1 d . .
C12 C 0.6498(6) 0.4191(5) 0.2431(15) 0.071(5) Uani 1 d . .
C13 C 0.5199(5) 0.4745(4) 0.3683(12) 0.045(4) Uani 1 d . .
C14 C 0.5026(4) 0.5509(5) 0.3931(11) 0.037(3) Uani 1 d . .
C15 C 0.4324(6) 0.4560(5) 0.4574(11) 0.049(4) Uani 1 d . .
C16 C 0.3443(5) 0.7207(5) 0.0641(13) 0.046(4) Uani 1 d . .
OW1 O 0.6951(6) 0.1924(7) 0.1515(16) 0.193(9) Uani 1 d . .
OW2 O 0.5345(5) 0.4088(5) 0.0734(11) 0.109(5) Uani 1 d . .

loop_
_atom_type_symbol
_atom_type_description
_atom_type_scat_dispersion_real
_atom_type_scat_dispersion_imag
_atom_type_scat_source
C C 0.0033 0.0016 'International Tables Vol C Tables 4.2.6.8 and 6.1.1.4'
H H 0.0000 0.0000 'International Tables Vol C Tables 4.2.6.8 and 6.1.1.4'
N N 0.0061 0.0033 'International Tables Vol C Tables 4.2.6.8 and 6.1.1.4'
O O 0.0106 0.0060 'International Tables Vol C Tables 4.2.6.8 and 6.1.1.4'
Fe Fe 0.3463 0.8444 'International Tables Vol C Tables 4.2.6.8 and 6.1.1.4'
Ni Ni 0.3393 1.1124 'International Tables Vol C Tables 4.2.6.8 and 6.1.1.4'

loop_
_geom_angle_atom_site_label_1
_geom_angle_atom_site_label_2
_geom_angle_atom_site_label_3
_geom_angle
_geom_angle_site_symmetry_1
_geom_angle_site_symmetry_3
_geom_angle_publ_flag
N3 Ni N1 176.3(4) . . ?
N3 Ni N4 87.7(4) . . ?
N1 Ni N4 89.3(4) . . ?
N3 Ni N2 94.9(4) . . ?
N1 Ni N2 88.1(4) . . ?
N4 Ni N2 177.4(4) . . ?
C13 Fe1 C13 180.000(3) . 10_666 ?
C13 Fe1 C15 90.7(6) . 10_666 ?
C13 Fe1 C15 89.3(6) 10_666 10_666 ?
C13 Fe1 C15 89.3(6) . . ?
C13 Fe1 C15 90.7(6) 10_666 . ?
C15 Fe1 C15 180.000(3) 10_666 . ?
C13 Fe1 C14 89.7(5) . . ?
C13 Fe1 C14 90.3(5) 10_666 . ?
C15 Fe1 C14 88.9(5) 10_666 . ?
C15 Fe1 C14 91.1(5) . . ?
C13 Fe1 C14 90.3(5) . 10_666 ?
C13 Fe1 C14 89.7(5) 10_666 10_666 ?
C15 Fe1 C14 91.1(5) 10_666 10_666 ?
C15 Fe1 C14 88.9(5) . 10_666 ?
C14 Fe1 C14 180.000(2) . 10_666 ?
C16 Fe2 C16 91.1(5) . 15 ?
C16 Fe2 C16 88.9(5) . 2_665 ?
C16 Fe2 C16 91.1(5) 15 2_665 ?
C16 Fe2 C16 91.1(5) . 14_455 ?
C16 Fe2 C16 88.9(5) 15 14_455 ?
C16 Fe2 C16 179.996(4) 2_665 14_455 ?
C16 Fe2 C16 179.996(2) . 13_565 ?
C16 Fe2 C16 88.9(5) 15 13_565 ?
C16 Fe2 C16 91.1(5) 2_665 13_565 ?
C16 Fe2 C16 88.9(5) 14_455 13_565 ?
C16 Fe2 C16 88.9(5) . 3_565 ?
C16 Fe2 C16 179.998(3) 15 3_565 ?
C16 Fe2 C16 88.9(5) 2_665 3_565 ?
C16 Fe2 C16 91.1(5) 14_455 3_565 ?
C16 Fe2 C16 91.1(5) 13_565 3_565 ?
C1 N1 C5 107.9(9) . . ?
C1 N1 C2 109.4(9) . . ?
C5 N1 C2 109.8(9) . . ?
C1 N1 Ni 109.5(7) . . ?
C5 N1 Ni 112.9(7) . . ?
C2 N1 Ni 107.1(7) . . ?
C7 N2 C6 107.4(9) . . ?
C7 N2 Ni 106.5(7) . . ?
C6 N2 Ni 118.9(8) . . ?
C9 N3 C11 105.8(10) . . ?
C9 N3 Ni 118.1(8) . . ?
C11 N3 Ni 107.2(7) . . ?
C10 N4 C4 107.9(8) . . ?
C10 N4 C8 109.5(8) . . ?
C4 N4 C8 110.2(9) . . ?
C10 N4 Ni 109.8(7) . . ?
C4 N4 Ni 113.6(7) . . ?
C8 N4 Ni 105.8(7) . . ?
C2 N9 C8 114.0(10) . . ?
C2 N9 C3 112.1(10) . . ?
C8 N9 C3 110.0(10) . . ?
C4 N10 C3 110.1(10) . . ?
C4 N10 C5 112.9(10) . . ?
C3 N10 C5 112.3(10) . . ?
C6 N11 C9 115.3(11) . . ?
C6 N11 C12 115.7(12) . . ?
C9 N11 C12 115.1(11) . . ?
C7 C1 N1 107.9(10) . . ?
N9 C2 N1 110.3(9) . . ?
N10 C3 N9 106.8(9) . . ?
N10 C4 N4 110.9(9) . . ?
N10 C5 N1 110.9(9) . . ?
N11 C6 N2 112.4(10) . . ?
C1 C7 N2 107.0(10) . . ?
N9 C8 N4 109.4(9) . . ?
N11 C9 N3 110.3(11) . . ?
N4 C10 C11 106.7(10) . . ?
N3 C11 C10 104.5(11) . . ?
N6 C13 Fe1 177.7(11) . . ?
N5 C14 Fe1 178.3(11) . . ?
N7 C15 Fe1 177.4(9) . . ?
N8 C16 Fe2 179.4(9) . . ?

loop_
_geom_bond_atom_site_label_1
_geom_bond_atom_site_label_2
_geom_bond_distance
_geom_bond_site_symmetry_2
_geom_bond_publ_flag
Ni N3 1.919(9) . ?
Ni N1 1.921(9) . ?
Ni N4 1.928(9) . ?
Ni N2 1.929(8) . ?
Fe1 C13 1.930(8) . ?
Fe1 C13 1.930(8) 10_666 ?
Fe1 C15 1.951(9) 10_666 ?
Fe1 C15 1.952(9) . ?
Fe1 C14 1.977(8) . ?
Fe1 C14 1.977(9) 10_666 ?
Fe2 C16 1.945(8) . ?
Fe2 C16 1.943(8) 15 ?
Fe2 C16 1.945(9) 2_665 ?
Fe2 C16 1.947(9) 14_455 ?
Fe2 C16 1.943(9) 13_565 ?
Fe2 C16 1.946(8) 3_565 ?
N1 C1 1.507(9) . ?
N1 C5 1.513(8) . ?
N1 C2 1.514(9) . ?
N2 C7 1.506(9) . ?
N2 C6 1.521(9) . ?
N3 C9 1.513(8) . ?
N3 C11 1.525(8) . ?
N4 C10 1.506(6) . ?
N4 C4 1.514(8) . ?
N4 C8 1.533(8) . ?
N5 C14 1.143(9) . ?
N6 C13 1.193(7) . ?
N7 C15 1.154(8) . ?
N8 C16 1.152(9) . ?
N9 C2 1.455(7) . ?
N9 C8 1.476(8) . ?
N9 C3 1.482(9) . ?
N10 C4 1.454(8) . ?
N10 C3 1.465(7) . ?
N10 C5 1.466(8) . ?
N11 C6 1.427(9) . ?
N11 C9 1.467(7) . ?
N11 C12 1.484(7) . ?
C1 C7 1.501(6) . ?
C10 C11 1.543(8) . ?
